data_4503758
loop_
_publ_author_name
'Ma, Shu-Lin'
'Ma, Yue'
'Ren, Shi'
'Yan, Shi-Ping'
'Cheng, Peng'
'Wang, Qing-Lun'
'Liao, Dai-Zheng'

_publ_section_title
;
 A New Bimetallic Ferrimagnet
 ([Mn2II(H2O)2(CH3COO)][MoV(CN)8]&#x00B7;2H2O)nand Its Antiferromagnetic
 Analogue ([Mn2II(H2O)3Cl][MoV(CN)8]&#x00B7;4H2O)n
;
_journal_issue 10
_journal_name_full 'Crystal Growth &amp; Design'
_journal_page_first 3761
_journal_paper_doi 10.1021/cg800392a
_journal_volume 8
_journal_year 2008
_chemical_formula_sum 'C8 H14 Cl Mn2 Mo N8 O7'
_chemical_formula_weight 575.54
_chemical_name_systematic
; 
 ? 
;
_space_group_IT_number 140
_symmetry_cell_setting tetragonal
_symmetry_space_group_name_Hall '-I 4 2c'
_symmetry_space_group_name_H-M 'I 4/m c m'
_atom_sites_solution_hydrogens geom
_atom_sites_solution_primary direct
_atom_sites_solution_secondary difmap
_audit_creation_method SHELXL-97
_cell_angle_alpha 90.00
_cell_angle_beta 90.00
_cell_angle_gamma 90.00
_cell_formula_units_Z 4
_cell_length_a 11.9508(15)
_cell_length_b 11.9508(15)
_cell_length_c 13.296(3)
_cell_measurement_reflns_used 2082
_cell_measurement_temperature 294(2)
_cell_measurement_theta_max 26.32
_cell_measurement_theta_min 2.41
_cell_volume 1899.0(5)
_computing_cell_refinement 'Bruker SMART'
_computing_data_collection 'Bruker SMART'
_computing_data_reduction 'Bruker SAINT'
_computing_molecular_graphics 'Bruker SHELXTL'
_computing_publication_material 'Bruker SHELXTL'
_computing_structure_refinement 'SHELXL-97 (Sheldrick, 1997)'
_computing_structure_solution 'SHELXS-97 (Sheldrick, 1990)'
_diffrn_ambient_temperature 294(2)
_diffrn_measured_fraction_theta_full 1.000
_diffrn_measured_fraction_theta_max 1.000
_diffrn_measurement_device_type 'CCD area detector'
_diffrn_measurement_method 'phi and omega scans'
_diffrn_radiation_monochromator graphite
_diffrn_radiation_source 'fine-focus sealed tube'
_diffrn_radiation_type MoK\a
_diffrn_radiation_wavelength 0.71073
_diffrn_reflns_av_R_equivalents 0.1360
_diffrn_reflns_av_sigmaI/netI 0.0446
_diffrn_reflns_limit_h_max 14
_diffrn_reflns_limit_h_min -14
_diffrn_reflns_limit_k_max 14
_diffrn_reflns_limit_k_min -13
_diffrn_reflns_limit_l_max 16
_diffrn_reflns_limit_l_min -6
_diffrn_reflns_number 5067
_diffrn_reflns_theta_full 26.37
_diffrn_reflns_theta_max 26.37
_diffrn_reflns_theta_min 2.41
_exptl_absorpt_coefficient_mu 2.149
_exptl_absorpt_correction_T_max 0.7825
_exptl_absorpt_correction_T_min 0.6983
_exptl_absorpt_correction_type multi-scan
_exptl_absorpt_process_details sadabs
_exptl_crystal_density_diffrn 2.013
_exptl_crystal_density_meas ?
_exptl_crystal_density_method 'not measured'
_exptl_crystal_F_000 1132
_exptl_crystal_size_max 0.18
_exptl_crystal_size_mid 0.16
_exptl_crystal_size_min 0.12
_refine_diff_density_max 0.954
_refine_diff_density_min -1.591
_refine_diff_density_rms 0.173
_refine_ls_extinction_method none
_refine_ls_goodness_of_fit_ref 1.263
_refine_ls_hydrogen_treatment constr
_refine_ls_matrix_type full
_refine_ls_number_parameters 43
_refine_ls_number_reflns 553
_refine_ls_number_restraints 18
_refine_ls_restrained_S_all 1.256
_refine_ls_R_factor_all 0.0654
_refine_ls_R_factor_gt 0.0607
_refine_ls_shift/su_max 0.003
_refine_ls_shift/su_mean 0.001
_refine_ls_structure_factor_coef Fsqd
_refine_ls_weighting_details 'calc w=1/[\s^2^(Fo^2^)+(0.0405P)^2^+48.4835P] where P=(Fo^2^+2Fc^2^)/3'
_refine_ls_weighting_scheme calc
_refine_ls_wR_factor_gt 0.1545
_refine_ls_wR_factor_ref 0.1570
_reflns_number_gt 503
_reflns_number_total 553
_reflns_threshold_expression >2sigma(I)
_cod_data_source_file cg800392a_si_001.cif
_cod_data_source_block 060619c
_cod_depositor_comments
;
The following automatic conversions were performed:

'_symmetry_cell_setting' value 'Tetragonal' changed to 'tetragonal'
according to /home/saulius/struct/CIF-dictionaries/cif_core.dic
dictionary named 'cif_core.dic' version 2.4.1 from 2010-06-29.

Automatic conversion script
Id: cif_fix_values 1715 2011-07-08 13:25:40Z adriana 

The following automatic conversions were performed:

'_exptl_crystal_density_meas' value 'none' was changed to '?' - the
value is perceived as not measured.

Automatic conversion script
Id: cif_fix_values 3008 2015-01-20 13:52:24Z robertas 
;
_cod_original_sg_symbol_H-M I4/mcm
_cod_database_code 4503758

loop_
_symmetry_equiv_pos_as_xyz
'x, y, z'
'-y, x, z'
'-x, -y, z'
'y, -x, z'
'x, -y, -z+1/2'
'y, x, -z+1/2'
'-x, y, -z+1/2'
'-y, -x, -z+1/2'
'x+1/2, y+1/2, z+1/2'
'-y+1/2, x+1/2, z+1/2'
'-x+1/2, -y+1/2, z+1/2'
'y+1/2, -x+1/2, z+1/2'
'x+1/2, -y+1/2, -z+1'
'y+1/2, x+1/2, -z+1'
'-x+1/2, y+1/2, -z+1'
'-y+1/2, -x+1/2, -z+1'
'-x, -y, -z'
'y, -x, -z'
'x, y, -z'
'-y, x, -z'
'-x, y, z-1/2'
'-y, -x, z-1/2'
'x, -y, z-1/2'
'y, x, z-1/2'
'-x+1/2, -y+1/2, -z+1/2'
'y+1/2, -x+1/2, -z+1/2'
'x+1/2, y+1/2, -z+1/2'
'-y+1/2, x+1/2, -z+1/2'
'-x+1/2, y+1/2, z'
'-y+1/2, -x+1/2, z'
'x+1/2, -y+1/2, z'
'y+1/2, x+1/2, z'

loop_
_atom_site_label
_atom_site_type_symbol
_atom_site_fract_x
_atom_site_fract_y
_atom_site_fract_z
_atom_site_U_iso_or_equiv
_atom_site_adp_type
_atom_site_occupancy
_atom_site_symmetry_multiplicity
_atom_site_calc_flag
_atom_site_refinement_flags
Mo1 Mo 0.0000 0.0000 0.2500 0.0142(5) Uani 1 8 d S
Mn1 Mn 0.19437(13) 0.30563(13) 0.0000 0.0190(6) Uani 1 4 d S
Cl1 Cl 0.2900(15) 0.1426(14) 0.0000 0.101(5) Uani 0.25 2 d SPU
O3 O 0.2900(15) 0.1426(14) 0.0000 0.101(5) Uani 0.25 2 d SPU
O1 O 0.098(3) 0.463(3) 0.0000 0.150(16) Uani 0.50 2 d SPU
N1 N 0.1015(9) 0.2101(7) 0.1159(5) 0.067(3) Uani 1 1 d .
C1 C 0.0620(8) 0.1370(7) 0.1610(5) 0.035(2) Uani 1 1 d .
O2 O 0.3910(9) 0.1090(9) 0.2005(9) 0.094(4) Uani 1 2 d S
H2A H 0.4363 0.0630 0.2258 0.141 Uiso 1 2 d SR
H2B H 0.3434 0.0959 0.1590 0.141 Uiso 0.50 1 d PR

loop_
_atom_site_aniso_label
_atom_site_aniso_U_11
_atom_site_aniso_U_22
_atom_site_aniso_U_33
_atom_site_aniso_U_23
_atom_site_aniso_U_13
_atom_site_aniso_U_12
Mo1 0.0162(6) 0.0162(6) 0.0101(7) 0.000 0.000 0.000
Mn1 0.0201(7) 0.0201(7) 0.0168(10) 0.000 0.000 -0.0053(8)
Cl1 0.102(8) 0.088(7) 0.112(7) 0.000 0.000 -0.005(6)
O3 0.102(8) 0.088(7) 0.112(7) 0.000 0.000 -0.005(6)
O1 0.141(19) 0.140(19) 0.168(18) 0.000 0.000 0.011(10)
N1 0.125(9) 0.049(5) 0.028(4) -0.001(4) 0.020(5) -0.047(5)
C1 0.058(6) 0.031(4) 0.016(3) 0.001(3) 0.008(3) -0.015(4)
O2 0.108(7) 0.108(7) 0.065(7) 0.004(5) -0.004(5) 0.014(9)

loop_
_atom_type_symbol
_atom_type_description
_atom_type_scat_dispersion_real
_atom_type_scat_dispersion_imag
_atom_type_scat_source
C C 0.0033 0.0016 'International Tables Vol C Tables 4.2.6.8 and 6.1.1.4'
H H 0.0000 0.0000 'International Tables Vol C Tables 4.2.6.8 and 6.1.1.4'
N N 0.0061 0.0033 'International Tables Vol C Tables 4.2.6.8 and 6.1.1.4'
O O 0.0106 0.0060 'International Tables Vol C Tables 4.2.6.8 and 6.1.1.4'
Cl Cl 0.1484 0.1585 'International Tables Vol C Tables 4.2.6.8 and 6.1.1.4'
Mn Mn 0.3368 0.7283 'International Tables Vol C Tables 4.2.6.8 and 6.1.1.4'
Mo Mo -1.6832 0.6857 'International Tables Vol C Tables 4.2.6.8 and 6.1.1.4'

loop_
_geom_angle_atom_site_label_1
_geom_angle_atom_site_label_2
_geom_angle_atom_site_label_3
_geom_angle
_geom_angle_site_symmetry_1
_geom_angle_site_symmetry_3
C1 Mo1 C1 145.8(5) 6 3
C1 Mo1 C1 72.39(19) 6 7
C1 Mo1 C1 139.7(5) 3 7
C1 Mo1 C1 139.7(5) 6 2
C1 Mo1 C1 72.39(19) 3 2
C1 Mo1 C1 77.2(4) 7 2
C1 Mo1 C1 113.3(4) 6 8
C1 Mo1 C1 77.2(4) 3 8
C1 Mo1 C1 72.39(19) 7 8
C1 Mo1 C1 80.9(4) 2 8
C1 Mo1 C1 80.9(4) 6 4
C1 Mo1 C1 72.39(19) 3 4
C1 Mo1 C1 145.8(5) 7 4
C1 Mo1 C1 113.3(4) 2 4
C1 Mo1 C1 139.7(5) 8 4
C1 Mo1 C1 72.39(19) 6 5
C1 Mo1 C1 80.9(4) 3 5
C1 Mo1 C1 113.3(4) 7 5
C1 Mo1 C1 145.8(5) 2 5
C1 Mo1 C1 72.39(19) 8 5
C1 Mo1 C1 77.2(4) 4 5
C1 Mo1 C1 77.2(4) 6 .
C1 Mo1 C1 113.3(4) 3 .
C1 Mo1 C1 80.9(4) 7 .
C1 Mo1 C1 72.39(19) 2 .
C1 Mo1 C1 145.8(5) 8 .
C1 Mo1 C1 72.40(19) 4 .
C1 Mo1 C1 139.7(5) 5 .
O1 Mn1 O1 27(2) 30 .
O1 Mn1 N1 80.8(8) 30 .
O1 Mn1 N1 100.3(8) . .
O1 Mn1 N1 100.3(8) 30 30
O1 Mn1 N1 80.8(8) . 30
N1 Mn1 N1 91.9(4) . 30
O1 Mn1 N1 80.8(8) 30 19
O1 Mn1 N1 100.3(8) . 19
N1 Mn1 N1 88.1(4) . 19
N1 Mn1 N1 178.8(6) 30 19
O1 Mn1 N1 100.3(8) 30 16_554
O1 Mn1 N1 80.8(8) . 16_554
N1 Mn1 N1 178.8(6) . 16_554
N1 Mn1 N1 88.1(4) 30 16_554
N1 Mn1 N1 91.9(4) 19 16_554
O1 Mn1 O3 179.0(12) 30 30
O1 Mn1 O3 151.7(10) . 30
N1 Mn1 O3 99.9(4) . 30
N1 Mn1 O3 79.0(4) 30 30
N1 Mn1 O3 99.9(4) 19 30
N1 Mn1 O3 79.0(4) 16_554 30
O1 Mn1 Cl1 179.0(12) 30 30
O1 Mn1 Cl1 151.7(10) . 30
N1 Mn1 Cl1 99.9(4) . 30
N1 Mn1 Cl1 79.0(4) 30 30
N1 Mn1 Cl1 99.9(4) 19 30
N1 Mn1 Cl1 79.0(4) 16_554 30
O3 Mn1 Cl1 0.0(9) 30 30
O1 Mn1 Cl1 151.7(10) 30 .
O1 Mn1 Cl1 179.0(12) . .
N1 Mn1 Cl1 79.0(4) . .
N1 Mn1 Cl1 99.9(4) 30 .
N1 Mn1 Cl1 79.0(4) 19 .
N1 Mn1 Cl1 99.9(4) 16_554 .
O3 Mn1 Cl1 29.2(8) 30 .
Cl1 Mn1 Cl1 29.2(8) 30 .
O3 Cl1 Cl1 0.0(16) 30 30
O3 Cl1 Mn1 75.4(4) 30 .
Cl1 Cl1 Mn1 75.4(4) 30 .
O1 O1 Mn1 76.4(10) 30 .
C1 N1 Mn1 162.1(8) . .
N1 C1 Mo1 176.0(9) . .
H2A O2 H2B 126.9 . .

loop_
_geom_bond_atom_site_label_1
_geom_bond_atom_site_label_2
_geom_bond_distance
_geom_bond_site_symmetry_2
Mo1 C1 2.152(8) 6
Mo1 C1 2.152(8) 3
Mo1 C1 2.152(8) 7
Mo1 C1 2.152(8) 2
Mo1 C1 2.152(8) 8
Mo1 C1 2.152(8) 4
Mo1 C1 2.152(8) 5
Mo1 C1 2.152(8) .
Mn1 O1 2.21(4) 30
Mn1 O1 2.21(4) .
Mn1 N1 2.216(7) .
Mn1 N1 2.216(7) 30
Mn1 N1 2.216(7) 19
Mn1 N1 2.216(7) 16_554
Mn1 O3 2.258(18) 30
Mn1 Cl1 2.258(18) 30
Mn1 Cl1 2.258(18) .
Cl1 O3 1.14(3) 30
Cl1 Cl1 1.14(3) 30
O1 O1 1.04(8) 30
N1 C1 1.159(11) .
O2 H2A 0.8416 .
O2 H2B 0.8080 .

loop_
_geom_torsion_atom_site_label_1
_geom_torsion_atom_site_label_2
_geom_torsion_atom_site_label_3
_geom_torsion_atom_site_label_4
_geom_torsion
_geom_torsion_site_symmetry_1
_geom_torsion_site_symmetry_4
O1 Mn1 Cl1 O3 180.0 30 30
O1 Mn1 Cl1 O3 180.0 . 30
N1 Mn1 Cl1 O3 -134.9(2) . 30
N1 Mn1 Cl1 O3 -44.9(2) 30 30
N1 Mn1 Cl1 O3 134.9(2) 19 30
N1 Mn1 Cl1 O3 44.9(2) 16_554 30
Cl1 Mn1 Cl1 O3 0.0 30 30
O1 Mn1 Cl1 Cl1 180.0 30 30
O1 Mn1 Cl1 Cl1 180.0 . 30
N1 Mn1 Cl1 Cl1 -134.9(2) . 30
N1 Mn1 Cl1 Cl1 -44.9(2) 30 30
N1 Mn1 Cl1 Cl1 134.9(2) 19 30
N1 Mn1 Cl1 Cl1 44.9(2) 16_554 30
O3 Mn1 Cl1 Cl1 0.0 30 30
N1 Mn1 O1 O1 -45.0(3) . 30
N1 Mn1 O1 O1 -135.2(2) 30 30
N1 Mn1 O1 O1 45.0(3) 19 30
N1 Mn1 O1 O1 135.2(2) 16_554 30
O3 Mn1 O1 O1 180.0 30 30
Cl1 Mn1 O1 O1 180.0 30 30
Cl1 Mn1 O1 O1 0.0 . 30
O1 Mn1 N1 C1 130(3) 30 .
O1 Mn1 N1 C1 149(3) . .
N1 Mn1 N1 C1 -129(3) 30 .
N1 Mn1 N1 C1 49(3) 19 .
N1 Mn1 N1 C1 -40(3) 16_554 .
O3 Mn1 N1 C1 -50(3) 30 .
Cl1 Mn1 N1 C1 -50(3) 30 .
Cl1 Mn1 N1 C1 -30(3) . .
Mn1 N1 C1 Mo1 84(10) . .
C1 Mo1 C1 N1 24(10) 6 .
C1 Mo1 C1 N1 -122(11) 3 .
C1 Mo1 C1 N1 98(11) 7 .
C1 Mo1 C1 N1 177(11) 2 .
C1 Mo1 C1 N1 136(11) 8 .
C1 Mo1 C1 N1 -61(11) 4 .
C1 Mo1 C1 N1 -18(11) 5 .
